data_4331829
loop_
_publ_author_name
'Hildebrandt, Lars'
'Dinnebier, Robert'
'Jansen, Martin'

_publ_section_title
;
 Crystal Structure and Ionic Conductivity of Three Polymorphic Phases of
 Rubidium Trifluoromethyl Sulfonate, RbSO3CF3
;
_journal_issue 8
_journal_name_full 'Inorganic Chemistry'
_journal_page_first 3217
_journal_page_last 3223
_journal_paper_doi 10.1021/ic0516313
_journal_volume 45
_journal_year 2006
_chemical_formula_moiety 'Rb S O3 C F3'
_chemical_formula_sum 'C F3 O3 Rb S'
_chemical_formula_weight 234.53
_chemical_name_common 'rubidium triflate'
_chemical_name_systematic
; 
 rubidium trifluoromethyl sulfonate
;
_space_group_IT_number 8
_symmetry_cell_setting monoclinic
_symmetry_space_group_name_Hall 'C -2y'
_symmetry_space_group_name_H-M 'C 1 m 1'
_cell_angle_alpha 90.0
_cell_angle_beta 102.7569(23)
_cell_angle_gamma 90.0
_cell_formula_units_Z 16
_cell_length_a 19.9674(5)
_cell_length_b 23.4892(7)
_cell_length_c 5.15189(15)
_cell_measurement_temperature 298
_cell_volume 2356.69(12)
_pd_block_id 2005-06-14T09:09|RT_phase1|Hildebrandt,_Lars||
_pd_phase_name 'alpha-rubidium triflate'
_cod_data_source_file ic0516313sup1.cif
_cod_data_source_block RT_phase_1
_cod_depositor_comments
;
The following automatic conversions were performed:

'_cell_measurement_temperature' value '298 K' was changed to '298' -
the value should be numeric and without a unit
designator.

'_geom_bond_publ_flag' value 'N' changed to 'n'
according to /home/saulius/struct/CIF-dictionaries/cif_core.dic
dictionary named 'cif_core.dic' version 2.4.2 from 2011-04-26 (296
times).

'_geom_angle_publ_flag' value 'N' changed to 'n' according
to /home/saulius/struct/CIF-dictionaries/cif_core.dic dictionary
named 'cif_core.dic' version 2.4.2 from 2011-04-26 (580 times).

Automatic conversion script
Id: cif_fix_values 1891 2012-01-12 08:04:46Z andrius 
;
_cod_original_cell_volume 2356.68(8)
_cod_database_code 4331829

loop_
_symmetry_equiv_pos_site_id
_symmetry_equiv_pos_as_xyz
1 +x,+y,+z
2 +x,-y,+z
101 +x+1/2,+y+1/2,+z
102 +x+1/2,-y+1/2,+z

loop_
_atom_site_type_symbol
_atom_site_label
_atom_site_fract_x
_atom_site_fract_y
_atom_site_fract_z
_atom_site_occupancy
_atom_site_thermal_displace_type
_atom_site_U_iso_or_equiv
_atom_site_symmetry_multiplicity
Rb RB1 0.9906 0.87362 0.50048 1.0 Uiso 0.08385 4
Rb RB2 1.0271 0.62357 0.51022 1.0 Uiso 0.07998 4
Rb RB3 1.12948 1.0 0.50908 1.0 Uiso 0.03948 2
Rb RB4 1.17886 0.5 0.49817 1.0 Uiso 0.02707 2
Rb RB5 1.15624 0.75331 0.50824 1.0 Uiso 0.04852 4
S S1 0.96129 1.0 -0.12171 1.0 Uiso 0.02742 2
S S2 1.15913 0.88275 0.09075 1.0 Uiso 0.06089 4
S S3 0.9908 0.75352 0.90285 1.0 Uiso 0.07756 4
S S4 1.00937 0.5 0.96888 1.0 Uiso 0.06583 2
S S5 0.68863 0.87658 0.04947 1.0 Uiso 0.04955 4
O- O11 0.98075 1.0 -0.37392 1.0 Uiso 0.02742 2
O- O12 0.98912 0.95035 0.02514 1.0 Uiso 0.02742 4
C C1 0.86739 1.0 -0.17386 1.0 Uiso 0.17626 2
F- F11 0.84935 1.0 0.05558 1.0 Uiso 0.17626 2
F- F12 0.84297 0.95695 -0.30284 1.0 Uiso 0.17627 4
O- O21 1.13481 0.881 0.3323 1.0 Uiso 0.06088 4
O- O22 1.13058 0.93156 -0.06078 1.0 Uiso 0.06088 4
O- O23 1.13721 0.83261 -0.05979 1.0 Uiso 0.06088 4
C C2 1.2499 0.88696 0.16528 1.0 Uiso 0.15645 4
F- F21 1.27262 0.89974 -0.06079 1.0 Uiso 0.15645 4
F- F22 1.27537 0.8401 0.25611 1.0 Uiso 0.15645 4
F- F23 1.27062 0.92705 0.3443 1.0 Uiso 0.15645 4
O- O31 0.97901 0.80785 1.01189 1.0 Uiso 0.09383 4
O- O32 1.00323 0.76168 0.64287 1.0 Uiso 0.09383 4
O- O33 1.04974 0.72793 1.06831 1.0 Uiso 0.09383 4
C C3 0.92179 0.71103 0.88531 1.0 Uiso 0.18609 4
F- F31 0.92284 0.68944 1.10985 1.0 Uiso 0.18609 4
F- F32 0.86289 0.74193 0.80657 1.0 Uiso 0.18609 4
F- F33 0.92259 0.66684 0.7 1.0 Uiso 0.18609 4
O- O41 1.02487 0.45046 1.13092 1.0 Uiso 0.06583 4
O- O42 1.05003 0.5 0.77911 1.0 Uiso 0.06583 2
C C4 0.91879 0.5 0.80283 1.0 Uiso 0.11455 2
F- F41 0.90433 0.54578 0.65134 1.0 Uiso 0.11455 4
F- F42 0.87951 0.5 0.98509 1.0 Uiso 0.11455 2
O- O51 0.64764 0.85457 -0.19248 1.0 Uiso 0.04955 4
O- O52 0.65754 0.86242 0.26209 1.0 Uiso 0.04955 4
O- O53 0.69212 0.93836 0.02923 1.0 Uiso 0.04955 4
C C5 0.7735 0.84652 0.10784 1.0 Uiso 0.11372 4
F- F51 0.81989 0.88099 0.28546 1.0 Uiso 0.11372 4
F- F52 0.79395 0.8428 -0.11794 1.0 Uiso 0.11372 4
F- F53 0.77317 0.79115 0.21918 1.0 Uiso 0.11372 4

loop_
_atom_type_symbol
_atom_type_number_in_cell
Rb 16.0
S_ 16.0
O- 48.0
C_ 16.0
F- 48.0

loop_
_geom_angle_atom_site_label_1
_geom_angle_atom_site_label_2
_geom_angle_atom_site_label_3
_geom_angle
_geom_angle_site_symmetry_1
_geom_angle_site_symmetry_3
_geom_angle_publ_flag
RB3 RB1 RB5 87.6356(21) 1_555 1_555 n
RB3 RB1 S1 65.8279(18) 1_555 1_556 n
RB3 RB1 S3 132.2279(16) 1_555 1_555 n
RB3 RB1 O11 50.3612(13) 1_555 1_556 n
RB3 RB1 O12 57.2518(18) 1_555 1_555 n
RB3 RB1 O12 73.5678(18) 1_555 1_556 n
RB3 RB1 O21 46.1412(9) 1_555 1_555 n
RB3 RB1 O23 73.4921(17) 1_555 1_556 n
RB3 RB1 O31 108.7022(17) 1_555 1_554 n
RB3 RB1 O31 122.2422(17) 1_555 1_555 n
RB3 RB1 O32 132.8858(14) 1_555 1_555 n
RB3 RB1 F51 127.5507(12) 1_555 1_555 n
RB5 RB1 S1 137.0741(14) 1_555 1_556 n
RB5 RB1 S3 64.4646(17) 1_555 1_555 n
RB5 RB1 O11 135.6438(10) 1_555 1_556 n
RB5 RB1 O12 105.3969(18) 1_555 1_555 n
RB5 RB1 O12 119.9495(18) 1_555 1_556 n
RB5 RB1 O21 46.1073(12) 1_555 1_555 n
RB5 RB1 O23 43.2955(11) 1_555 1_556 n
RB5 RB1 O31 65.0895(19) 1_555 1_554 n
RB5 RB1 O31 82.4048(18) 1_555 1_555 n
RB5 RB1 O32 49.0884(11) 1_555 1_555 n
RB5 RB1 F51 138.9570(10) 1_555 1_555 n
S1 RB1 S3 108.5141(22) 1_556 1_555 n
S1 RB1 O11 22.3759(6) 1_556 1_556 n
S1 RB1 O12 88.4665(22) 1_556 1_555 n
S1 RB1 O12 22.92450(30) 1_556 1_556 n
S1 RB1 O21 111.0761(12) 1_556 1_555 n
S1 RB1 O23 95.1629(16) 1_556 1_556 n
S1 RB1 O31 153.4701(4) 1_556 1_554 n
S1 RB1 O31 84.3703(21) 1_556 1_555 n
S1 RB1 O32 130.8452(16) 1_556 1_555 n
S1 RB1 F51 82.1601(13) 1_556 1_555 n
S3 RB1 O11 130.5159(16) 1_555 1_556 n
S3 RB1 O12 162.7195 1_555 1_555 n
S3 RB1 O12 87.3360(22) 1_555 1_556 n
S3 RB1 O21 108.7651(12) 1_555 1_555 n
S3 RB1 O23 59.4634(11) 1_555 1_556 n
S3 RB1 O31 94.2253(22) 1_555 1_554 n
S3 RB1 O31 24.14690(10) 1_555 1_555 n
S3 RB1 O32 22.4015(6) 1_555 1_555 n
S3 RB1 F51 96.0582(14) 1_555 1_555 n
O11 RB1 O12 66.6789(16) 1_556 1_555 n
O11 RB1 O12 43.3484(6) 1_556 1_556 n
O11 RB1 O21 96.2536(6) 1_556 1_555 n
O11 RB1 O23 102.6606(10) 1_556 1_556 n
O11 RB1 O31 134.4824(6) 1_556 1_554 n
O11 RB1 O31 106.4604(15) 1_556 1_555 n
O11 RB1 O32 152.4865(11) 1_556 1_555 n
O11 RB1 F51 84.9127(5) 1_556 1_555 n
O12 RB1 O12 109.9317(22) 1_555 1_556 n
O12 RB1 O21 66.2429(17) 1_555 1_555 n
O12 RB1 O23 123.7785(15) 1_555 1_556 n
O12 RB1 O31 68.5162(22) 1_555 1_554 n
O12 RB1 O31 171.95959(20) 1_555 1_555 n
O12 RB1 O32 140.6733(6) 1_555 1_555 n
O12 RB1 F51 82.7921(19) 1_555 1_555 n
O12 RB1 O21 111.7036(17) 1_556 1_555 n
O12 RB1 O23 76.6622(20) 1_556 1_556 n
O12 RB1 O31 174.81430(20) 1_556 1_554 n
O12 RB1 O31 63.5760(21) 1_556 1_555 n
O12 RB1 O32 109.1425(17) 1_556 1_555 n
O12 RB1 F51 92.9143(20) 1_556 1_555 n
O21 RB1 O23 60.2220(18) 1_555 1_556 n
O21 RB1 O31 72.4787(18) 1_555 1_554 n
O21 RB1 O31 119.8809(17) 1_555 1_555 n
O21 RB1 O32 95.1713(6) 1_555 1_555 n
O21 RB1 F51 145.2411(12) 1_555 1_555 n
O23 RB1 O31 108.3849(19) 1_556 1_554 n
O23 RB1 O31 60.7503(17) 1_556 1_555 n
O23 RB1 O32 62.3170(4) 1_556 1_555 n
O23 RB1 F51 153.3271(9) 1_556 1_555 n
O31 RB1 O31 117.4927(20) 1_554 1_555 n
O31 RB1 O32 72.9395(17) 1_554 1_555 n
O31 RB1 F51 82.0090(20) 1_554 1_555 n
O31 RB1 O32 46.5297(5) 1_555 1_555 n
O31 RB1 F51 92.5936(20) 1_555 1_555 n
O32 RB1 F51 99.5447(6) 1_555 1_555 n
RB4 RB2 RB5 93.3742(21) 1_555 1_555 n
RB4 RB2 S3 141.3544(13) 1_555 1_555 n
RB4 RB2 S4 69.4644(18) 1_555 1_555 n
RB4 RB2 S5 60.4958(13) 1_555 102_566 n
RB4 RB2 O32 143.2884(8) 1_555 1_555 n
RB4 RB2 F31 137.3083(12) 1_555 1_554 n
RB4 RB2 F33 152.2206(5) 1_555 1_555 n
RB4 RB2 O41 54.7072(18) 1_555 2_564 n
RB4 RB2 O42 49.2255(13) 1_555 1_555 n
RB4 RB2 F41 101.2944(20) 1_555 1_555 n
RB4 RB2 O51 64.4861(15) 1_555 102_566 n
RB4 RB2 O52 53.5193(13) 1_555 102_565 n
RB5 RB2 S3 65.7676(18) 1_555 1_555 n
RB5 RB2 S4 137.0318(15) 1_555 1_555 n
RB5 RB2 S5 63.5121(12) 1_555 102_566 n
RB5 RB2 O32 52.1484(15) 1_555 1_555 n
RB5 RB2 F31 87.4402(20) 1_555 1_554 n
RB5 RB2 F33 105.4029(17) 1_555 1_555 n
RB5 RB2 O41 114.2655(17) 1_555 2_564 n
RB5 RB2 O42 131.4122(16) 1_555 1_555 n
RB5 RB2 F41 160.81180(30) 1_555 1_555 n
RB5 RB2 O51 48.4883(9) 1_555 102_566 n
RB5 RB2 O52 47.8930(9) 1_555 102_565 n
S3 RB2 S4 103.0644(22) 1_555 1_555 n
S3 RB2 S5 80.8920(13) 1_555 102_566 n
S3 RB2 O32 21.7845(5) 1_555 1_555 n
S3 RB2 F31 76.6419(19) 1_555 1_554 n
S3 RB2 F33 41.6390(8) 1_555 1_555 n
S3 RB2 O41 162.8874(4) 1_555 2_564 n
S3 RB2 O42 121.3746(19) 1_555 1_555 n
S3 RB2 F41 95.1457(19) 1_555 1_555 n
S3 RB2 O51 77.8547(13) 1_555 102_566 n
S3 RB2 O52 113.6160(13) 1_555 102_565 n
S4 RB2 S5 73.9294(14) 1_555 102_566 n
S4 RB2 O32 124.8229(17) 1_555 1_555 n
S4 RB2 F31 132.1462(12) 1_555 1_554 n
S4 RB2 F33 82.9162(18) 1_555 1_555 n
S4 RB2 O41 88.1793(23) 1_555 2_564 n
S4 RB2 O42 20.8687(5) 1_555 1_555 n
S4 RB2 F41 42.1152(12) 1_555 1_555 n
S4 RB2 O51 89.1872(17) 1_555 102_566 n
S4 RB2 O52 121.8678(11) 1_555 102_565 n
S5 RB2 O32 89.2971(6) 102_566 1_555 n
S5 RB2 F31 148.8078(11) 102_566 1_554 n
S5 RB2 F33 109.8162(19) 102_566 1_555 n
S5 RB2 O41 114.9897(15) 102_566 2_564 n
S5 RB2 O42 70.2919(10) 102_566 1_555 n
S5 RB2 F41 113.4683(16) 102_566 1_555 n
S5 RB2 O51 15.2885(5) 102_566 102_566 n
S5 RB2 O52 69.5338(20) 102_566 102_565 n
O32 RB2 F31 62.4531(13) 1_555 1_554 n
O32 RB2 F33 53.64780(30) 1_555 1_555 n
O32 RB2 O41 144.4437(8) 1_555 2_564 n
O32 RB2 O42 142.8445(14) 1_555 1_555 n
O32 RB2 F41 110.2827(15) 1_555 1_555 n
O32 RB2 O51 81.0593(7) 1_555 102_566 n
O32 RB2 O52 98.4961(8) 1_555 102_565 n
F31 RB2 F33 65.2305(18) 1_554 1_555 n
F31 RB2 O41 86.2470(22) 1_554 2_564 n
F31 RB2 O42 140.5089(5) 1_554 1_555 n
F31 RB2 F41 90.0323(19) 1_554 1_555 n
F31 RB2 O51 135.2831(15) 1_554 102_566 n
F31 RB2 O52 100.1375(18) 1_554 102_565 n
F33 RB2 O41 129.5979(14) 1_555 2_564 n
F33 RB2 O42 103.4828(13) 1_555 1_555 n
F33 RB2 F41 56.6381(17) 1_555 1_555 n
F33 RB2 O51 113.7095(17) 1_555 102_566 n
F33 RB2 O52 151.8242(10) 1_555 102_565 n
O41 RB2 O42 72.3839(21) 2_564 1_555 n
O41 RB2 F41 84.5099(19) 2_564 1_555 n
O41 RB2 O51 115.6545(15) 2_564 102_566 n
O41 RB2 O52 69.2619(15) 2_564 102_565 n
O42 RB2 F41 55.9214(13) 1_555 1_555 n
O42 RB2 O51 84.2073(13) 1_555 102_566 n
O42 RB2 O52 102.5480(9) 1_555 102_565 n
F41 RB2 O51 128.4240(14) 1_555 102_566 n
F41 RB2 O52 150.9505(8) 1_555 102_565 n
O51 RB2 O52 58.6747(18) 102_566 102_565 n
RB1 RB3 RB1 94.0984(21) 1_555 2_575 n
RB1 RB3 S2 68.8068(18) 1_555 1_555 n
RB1 RB3 S2 138.6353(14) 1_555 2_575 n
RB1 RB3 O11 48.1337(11) 1_555 1_556 n
RB1 RB3 O21 51.2526(14) 1_555 1_555 n
RB1 RB3 O21 139.6072(12) 1_555 2_575 n
RB1 RB3 O22 77.0606(17) 1_555 1_555 n
RB1 RB3 O22 57.4242(18) 1_555 1_556 n
RB1 RB3 O22 118.5719(17) 1_555 2_575 n
RB1 RB3 O22 108.8087(18) 1_555 2_576 n
RB1 RB3 F23 102.7426(19) 1_555 1_555 n
RB1 RB3 F23 157.7711(4) 1_555 2_575 n
RB1 RB3 S2 138.6353(14) 2_575 1_555 n
RB1 RB3 S2 68.8068(18) 2_575 2_575 n
RB1 RB3 O11 48.1337(11) 2_575 1_556 n
RB1 RB3 O21 139.6072(12) 2_575 1_555 n
RB1 RB3 O21 51.2526(14) 2_575 2_575 n
RB1 RB3 O22 118.5719(17) 2_575 1_555 n
RB1 RB3 O22 108.8087(18) 2_575 1_556 n
RB1 RB3 O22 77.0606(17) 2_575 2_575 n
RB1 RB3 O22 57.4242(18) 2_575 2_576 n
RB1 RB3 F23 157.7711(4) 2_575 1_555 n
RB1 RB3 F23 102.7426(19) 2_575 2_575 n
S2 RB3 S2 98.8664(22) 1_555 2_575 n
S2 RB3 O11 113.4123(13) 1_555 1_556 n
S2 RB3 O21 22.2719(4) 1_555 1_555 n
S2 RB3 O21 120.9734(18) 1_555 2_575 n
S2 RB3 O22 23.27030(30) 1_555 1_555 n
S2 RB3 O22 93.5549(22) 1_555 1_556 n
S2 RB3 O22 79.0538(21) 1_555 2_575 n
S2 RB3 O22 162.82700(30) 1_555 2_576 n
S2 RB3 F23 41.4343(11) 1_555 1_555 n
S2 RB3 F23 88.9736(19) 1_555 2_575 n
S2 RB3 O11 113.4123(13) 2_575 1_556 n
S2 RB3 O21 120.9734(18) 2_575 1_555 n
S2 RB3 O21 22.2719(4) 2_575 2_575 n
S2 RB3 O22 79.0538(21) 2_575 1_555 n
S2 RB3 O22 162.82710(30) 2_575 1_556 n
S2 RB3 O22 23.27040(30) 2_575 2_575 n
S2 RB3 O22 93.5549(22) 2_575 2_576 n
S2 RB3 F23 88.9736(19) 2_575 1_555 n
S2 RB3 F23 41.4343(11) 2_575 2_575 n
O11 RB3 O21 99.1243(7) 1_556 1_555 n
O11 RB3 O21 99.1243(7) 1_556 2_575 n
O11 RB3 O22 110.8284(19) 1_556 1_555 n
O11 RB3 O22 71.6346(17) 1_556 1_556 n
O11 RB3 O22 110.8284(19) 1_556 2_575 n
O11 RB3 O22 71.6346(17) 1_556 2_576 n
O11 RB3 F23 150.8607(9) 1_556 1_555 n
O11 RB3 F23 150.8607(9) 1_556 2_575 n
O21 RB3 O21 142.8223(14) 1_555 2_575 n
O21 RB3 O22 42.87320(30) 1_555 1_555 n
O21 RB3 O22 72.4582(18) 1_555 1_556 n
O21 RB3 O22 100.1621(17) 1_555 2_575 n
O21 RB3 O22 144.4226(4) 1_555 2_576 n
O21 RB3 F23 52.0631(8) 1_555 1_555 n
O21 RB3 F23 107.3551(14) 1_555 2_575 n
O21 RB3 O22 100.1621(17) 2_575 1_555 n
O21 RB3 O22 144.4226(4) 2_575 1_556 n
O21 RB3 O22 42.87320(30) 2_575 2_575 n
O21 RB3 O22 72.4582(18) 2_575 2_576 n
O21 RB3 F23 107.3551(14) 2_575 1_555 n
O21 RB3 F23 52.0631(8) 2_575 2_575 n
O22 RB3 O22 115.3111(21) 1_555 1_556 n
O22 RB3 O22 57.3280(19) 1_555 2_575 n
O22 RB3 O22 172.59950(10) 1_555 2_576 n
O22 RB3 F23 53.2099(17) 1_555 1_555 n
O22 RB3 F23 82.1375(19) 1_555 2_575 n
O22 RB3 O22 172.59940(10) 1_556 2_575 n
O22 RB3 O22 72.0366(22) 1_556 2_576 n
O22 RB3 F23 92.5873(19) 1_556 1_555 n
O22 RB3 F23 127.7074(16) 1_556 2_575 n
O22 RB3 O22 115.3111(21) 2_575 2_576 n
O22 RB3 F23 82.1375(19) 2_575 1_555 n
O22 RB3 F23 53.2099(17) 2_575 2_575 n
O22 RB3 F23 127.7074(16) 2_576 1_555 n
O22 RB3 F23 92.5873(19) 2_576 2_575 n
F23 RB3 F23 57.5893(18) 1_555 2_575 n
RB2 RB4 RB2 87.2646(21) 1_555 2_565 n
RB2 RB4 S5 132.8536(16) 1_555 101_545 n
RB2 RB4 S5 67.0646(18) 1_555 102_565 n
RB2 RB4 F12 149.1956(6) 1_555 101_546 n
RB2 RB4 F12 116.3764(17) 1_555 102_566 n
RB2 RB4 O41 71.4599(17) 1_555 1_554 n
RB2 RB4 O41 38.2685(9) 1_555 2_564 n
RB2 RB4 O42 48.9576(11) 1_555 1_555 n
RB2 RB4 O53 124.0232(17) 1_555 101_545 n
RB2 RB4 O53 103.5360(18) 1_555 101_546 n
RB2 RB4 O53 82.2640(18) 1_555 102_565 n
RB2 RB4 O53 65.1651(18) 1_555 102_566 n
RB2 RB4 S5 67.0646(18) 2_565 101_545 n
RB2 RB4 S5 132.8536(16) 2_565 102_565 n
RB2 RB4 F12 116.3764(17) 2_565 101_546 n
RB2 RB4 F12 149.1956(6) 2_565 102_566 n
RB2 RB4 O41 38.2685(9) 2_565 1_554 n
RB2 RB4 O41 71.4599(17) 2_565 2_564 n
RB2 RB4 O42 48.9576(11) 2_565 1_555 n
RB2 RB4 O53 82.2640(18) 2_565 101_545 n
RB2 RB4 O53 65.1651(18) 2_565 101_546 n
RB2 RB4 O53 124.0232(17) 2_565 102_565 n
RB2 RB4 O53 103.5360(18) 2_565 102_566 n
S5 RB4 S5 101.6465(22) 101_545 102_565 n
S5 RB4 F12 77.0071(17) 101_545 101_546 n
S5 RB4 F12 103.9460(15) 101_545 102_566 n
S5 RB4 O41 63.8846(13) 101_545 1_554 n
S5 RB4 O41 94.8548(18) 101_545 2_564 n
S5 RB4 O42 115.7228(12) 101_545 1_555 n
S5 RB4 O53 20.65020(10) 101_545 101_545 n
S5 RB4 O53 100.3810(21) 101_545 101_546 n
S5 RB4 O53 81.0290(21) 101_545 102_565 n
S5 RB4 O53 156.20390(20) 101_545 102_566 n
S5 RB4 F12 103.9460(15) 102_565 101_546 n
S5 RB4 F12 77.0071(17) 102_565 102_566 n
S5 RB4 O41 94.8548(18) 102_565 1_554 n
S5 RB4 O41 63.8846(13) 102_565 2_564 n
S5 RB4 O42 115.7228(12) 102_565 1_555 n
S5 RB4 O53 81.0290(21) 102_565 101_545 n
S5 RB4 O53 156.20390(20) 102_565 101_546 n
S5 RB4 O53 20.65020(10) 102_565 102_565 n
S5 RB4 O53 100.3810(21) 102_565 102_566 n
F12 RB4 F12 34.9707(13) 101_546 102_566 n
F12 RB4 O41 139.3084(14) 101_546 1_554 n
F12 RB4 O41 164.0795(6) 101_546 2_564 n
F12 RB4 O42 133.1712(15) 101_546 1_555 n
F12 RB4 O53 80.8349(21) 101_546 101_545 n
F12 RB4 O53 72.4701(19) 101_546 101_546 n
F12 RB4 O53 98.2198(19) 101_546 102_565 n
F12 RB4 O53 89.0601(21) 101_546 102_566 n
F12 RB4 O41 164.0794(6) 102_566 1_554 n
F12 RB4 O41 139.3084(14) 102_566 2_564 n
F12 RB4 O42 133.1712(15) 102_566 1_555 n
F12 RB4 O53 98.2198(19) 102_566 101_545 n
F12 RB4 O53 89.0601(21) 102_566 101_546 n
F12 RB4 O53 80.8349(21) 102_566 102_565 n
F12 RB4 O53 72.4701(19) 102_566 102_566 n
O41 RB4 O41 39.5710(15) 1_554 2_564 n
O41 RB4 O42 62.6723(18) 1_554 1_555 n
O41 RB4 O53 66.7137(18) 1_554 101_545 n
O41 RB4 O53 102.8603(21) 1_554 101_546 n
O41 RB4 O53 86.8580(21) 1_554 102_565 n
O41 RB4 O53 122.9174(17) 1_554 102_566 n
O41 RB4 O42 62.6723(18) 2_564 1_555 n
O41 RB4 O53 86.8580(21) 2_564 101_545 n
O41 RB4 O53 122.9174(17) 2_564 101_546 n
O41 RB4 O53 66.7137(18) 2_564 102_565 n
O41 RB4 O53 102.8603(21) 2_564 102_566 n
O42 RB4 O53 127.4663(15) 1_555 101_545 n
O42 RB4 O53 61.1172(17) 1_555 101_546 n
O42 RB4 O53 127.4663(15) 1_555 102_565 n
O42 RB4 O53 61.1172(17) 1_555 102_566 n
O53 RB4 O53 120.4973(20) 101_545 101_546 n
O53 RB4 O53 60.3943(20) 101_545 102_565 n
O53 RB4 O53 169.82001(30) 101_545 102_566 n
O53 RB4 O53 169.82001(30) 101_546 102_565 n
O53 RB4 O53 56.5804(20) 101_546 102_566 n
O53 RB4 O53 120.4973(20) 102_565 102_566 n
RB1 RB5 RB2 90.3280(21) 1_555 1_555 n
RB1 RB5 S2 64.7398(17) 1_555 1_555 n
RB1 RB5 O21 47.1488(11) 1_555 1_555 n
RB1 RB5 O23 72.3689(18) 1_555 1_555 n
RB1 RB5 O23 51.6747(17) 1_555 1_556 n
RB1 RB5 F22 101.0319(20) 1_555 1_555 n
RB1 RB5 O32 38.8471(9) 1_555 1_555 n
RB1 RB5 O33 72.0192(17) 1_555 1_554 n
RB1 RB5 O51 115.1930(17) 1_555 102_566 n
RB1 RB5 O52 131.5122(14) 1_555 102_565 n
RB1 RB5 F53 146.9365(8) 1_555 102_565 n
RB2 RB5 S2 135.6674(15) 1_555 1_555 n
RB2 RB5 O21 133.1407(14) 1_555 1_555 n
RB2 RB5 O23 117.9157(18) 1_555 1_555 n
RB2 RB5 O23 106.5709(18) 1_555 1_556 n
RB2 RB5 F22 156.1848(6) 1_555 1_555 n
RB2 RB5 O32 54.1234(12) 1_555 1_555 n
RB2 RB5 O33 57.7072(11) 1_555 1_554 n
RB2 RB5 O51 40.6691(14) 1_555 102_566 n
RB2 RB5 O52 51.3856(15) 1_555 102_565 n
RB2 RB5 F53 106.8152(16) 1_555 102_565 n
S2 RB5 O21 21.9506(6) 1_555 1_555 n
S2 RB5 O23 22.43950(20) 1_555 1_555 n
S2 RB5 O23 86.6797(22) 1_555 1_556 n
S2 RB5 F22 39.8624(10) 1_555 1_555 n
S2 RB5 O32 101.9064(13) 1_555 1_555 n
S2 RB5 O33 79.2276(16) 1_555 1_554 n
S2 RB5 O51 175.79221(10) 1_555 102_566 n
S2 RB5 O52 119.4431(20) 1_555 102_565 n
S2 RB5 F53 83.8142(16) 1_555 102_565 n
O21 RB5 O23 41.3210(5) 1_555 1_555 n
O21 RB5 O23 65.6398(17) 1_555 1_556 n
O21 RB5 F22 53.8895(11) 1_555 1_555 n
O21 RB5 O32 85.9753(7) 1_555 1_555 n
O21 RB5 O33 86.5054(12) 1_555 1_554 n
O21 RB5 O51 160.0310(6) 1_555 102_566 n
O21 RB5 O52 139.2419(15) 1_555 102_565 n
O21 RB5 F53 104.1233(10) 1_555 102_565 n
O23 RB5 O23 106.8165(22) 1_555 1_556 n
O23 RB5 F22 48.5164(15) 1_555 1_555 n
O23 RB5 O32 102.4342(19) 1_555 1_555 n
O23 RB5 O33 60.2323(17) 1_555 1_554 n
O23 RB5 O51 153.47980(30) 1_555 102_566 n
O23 RB5 O52 98.1325(20) 1_555 102_565 n
O23 RB5 F53 74.6193(18) 1_555 102_565 n
O23 RB5 F22 96.8298(20) 1_556 1_555 n
O23 RB5 O32 61.8678(15) 1_556 1_555 n
O23 RB5 O33 122.3344(14) 1_556 1_554 n
O23 RB5 O51 96.4820(21) 1_556 102_566 n
O23 RB5 O52 153.23441(30) 1_556 102_565 n
O23 RB5 F53 140.6540(11) 1_556 102_565 n
F22 RB5 O32 139.8637(11) 1_555 1_555 n
F22 RB5 O33 105.8381(18) 1_555 1_554 n
F22 RB5 O51 141.8522(9) 1_555 102_566 n
F22 RB5 O52 107.0610(17) 1_555 102_565 n
F22 RB5 F53 53.7142(16) 1_555 102_565 n
O32 RB5 O33 66.9980(20) 1_555 1_554 n
O32 RB5 O51 77.2855(12) 1_555 102_566 n
O32 RB5 O52 103.8051(9) 1_555 102_565 n
O32 RB5 F53 157.4517(7) 1_555 102_565 n
O33 RB5 O51 96.7064(15) 1_554 102_566 n
O33 RB5 O52 62.7746(7) 1_554 102_565 n
O33 RB5 F53 93.1693(20) 1_554 102_565 n
O51 RB5 O52 57.1425(19) 102_566 102_565 n
O51 RB5 F53 95.3977(16) 102_566 102_565 n
O52 RB5 F53 55.5429(7) 102_565 102_565 n
RB1 S1 RB1 108.1041(21) 1_554 2_574 n
RB1 S1 O11 54.0521(11) 1_554 1_555 n
RB1 S1 O12 62.1567(20) 1_554 1_555 n
RB1 S1 O12 148.2034(10) 1_554 2_575 n
RB1 S1 C1 101.5376(13) 1_554 1_555 n
RB1 S1 O11 54.0521(11) 2_574 1_555 n
RB1 S1 O12 148.2035(10) 2_574 1_555 n
RB1 S1 O12 62.1568(20) 2_574 2_575 n
RB1 S1 C1 101.5376(13) 2_574 1_555 n
O11 S1 O12 109.0706(12) 1_555 1_555 n
O11 S1 O12 109.0705(12) 1_555 2_575 n
O11 S1 C1 109.8442(22) 1_555 1_555 n
O12 S1 O12 108.8591(23) 1_555 2_575 n
O12 S1 C1 109.9854(13) 1_555 1_555 n
O12 S1 C1 109.9854(13) 2_575 1_555 n
RB3 S2 RB5 104.5342(22) 1_555 1_555 n
RB3 S2 O21 51.2668(12) 1_555 1_555 n
RB3 S2 O22 67.5711(21) 1_555 1_555 n
RB3 S2 O23 151.7168(8) 1_555 1_555 n
RB3 S2 C2 97.0264(15) 1_555 1_555 n
RB5 S2 O21 54.8863(10) 1_555 1_555 n
RB5 S2 O22 155.6652(8) 1_555 1_555 n
RB5 S2 O23 66.3120(21) 1_555 1_555 n
RB5 S2 C2 93.7761(14) 1_555 1_555 n
O21 S2 O22 109.0219(12) 1_555 1_555 n
O21 S2 O23 109.0718(12) 1_555 1_555 n
O21 S2 C2 109.8877(22) 1_555 1_555 n
O22 S2 O23 109.1194(23) 1_555 1_555 n
O22 S2 C2 109.7843(14) 1_555 1_555 n
O23 S2 C2 109.9334(12) 1_555 1_555 n
RB1 S3 RB2 107.8217(22) 1_555 1_555 n
RB1 S3 O31 62.3634(20) 1_555 1_555 n
RB1 S3 O32 46.6879(8) 1_555 1_555 n
RB1 S3 O33 125.9523(11) 1_555 1_555 n
RB1 S3 C3 123.4210(17) 1_555 1_555 n
RB2 S3 O31 170.15590(20) 1_555 1_555 n
RB2 S3 O32 61.1717(14) 1_555 1_555 n
RB2 S3 O33 75.6005(18) 1_555 1_555 n
RB2 S3 C3 75.3552(18) 1_555 1_555 n
O31 S3 O32 108.9917(12) 1_555 1_555 n
O31 S3 O33 109.0440(15) 1_555 1_555 n
O31 S3 C3 110.1466(16) 1_555 1_555 n
O32 S3 O33 109.0305(19) 1_555 1_555 n
O32 S3 C3 109.7656(18) 1_555 1_555 n
O33 S3 C3 109.8377(19) 1_555 1_555 n
RB2 S4 RB2 99.3102(23) 1_555 2_565 n
RB2 S4 O41 161.3535(6) 1_555 1_555 n
RB2 S4 O41 72.7435(22) 1_555 2_565 n
RB2 S4 O42 54.5356(11) 1_555 1_555 n
RB2 S4 C4 85.8316(15) 1_555 1_555 n
RB2 S4 O41 72.7435(22) 2_565 1_555 n
RB2 S4 O41 161.3536(6) 2_565 2_565 n
RB2 S4 O42 54.5356(11) 2_565 1_555 n
RB2 S4 C4 85.8316(15) 2_565 1_555 n
O41 S4 O41 109.4134(23) 1_555 2_565 n
O41 S4 O42 108.9145(12) 1_555 1_555 n
O41 S4 C4 109.8437(13) 1_555 1_555 n
O41 S4 O42 108.9146(12) 2_565 1_555 n
O41 S4 C4 109.8438(13) 2_565 1_555 n
O42 S4 C4 109.8887(21) 1_555 1_555 n
RB2 S5 RB4 107.6882(14) 102_464 101_455 n
RB2 S5 O51 28.7149(10) 102_464 1_555 n
RB2 S5 O52 96.9185(21) 102_464 1_555 n
RB2 S5 O53 89.70080(20) 102_464 1_555 n
RB2 S5 C5 138.1750(13) 102_464 1_555 n
RB4 S5 O51 136.2159(9) 101_455 1_555 n
RB4 S5 O52 67.1381(16) 101_455 1_555 n
RB4 S5 O53 44.1373(13) 101_455 1_555 n
RB4 S5 C5 112.1368(17) 101_455 1_555 n
O51 S5 O52 109.0346(19) 1_555 1_555 n
O51 S5 O53 108.9718(9) 1_555 1_555 n
O51 S5 C5 109.9296(19) 1_555 1_555 n
O52 S5 O53 109.02700(30) 1_555 1_555 n
O52 S5 C5 109.6909(18) 1_555 1_555 n
O53 S5 C5 110.1617(9) 1_555 1_555 n
RB1 O11 RB1 152.8557(10) 1_554 2_574 n
RB1 O11 RB3 81.5051(5) 1_554 1_554 n
RB1 O11 S1 103.5720(5) 1_554 1_555 n
RB1 O11 RB3 81.5051(5) 2_574 1_554 n
RB1 O11 S1 103.5720(5) 2_574 1_555 n
RB3 O11 S1 128.7852(18) 1_554 1_555 n
RB1 O12 RB1 109.9317(22) 1_554 1_555 n
RB1 O12 S1 94.9188(21) 1_554 1_555 n
RB1 O12 S1 147.3855(8) 1_555 1_555 n
S1 C1 F11 110.1057(22) 1_555 1_555 n
S1 C1 F12 110.1443(13) 1_555 1_555 n
S1 C1 F12 110.1443(13) 1_555 2_575 n
F11 C1 F12 109.1130(13) 1_555 1_555 n
F11 C1 F12 109.1130(13) 1_555 2_575 n
F12 C1 F12 108.1813(23) 1_555 2_575 n
C1 F11 F12 34.4712(10) 1_555 1_555 n
C1 F11 F12 34.4711(10) 1_555 2_575 n
F12 F11 F12 58.0469(20) 1_555 2_575 n
RB4 F12 C1 99.1090(18) 101_454 1_555 n
RB4 F12 F11 89.3707(21) 101_454 1_555 n
RB4 F12 F12 72.5146(6) 101_454 2_575 n
C1 F12 F11 36.4158(7) 1_555 1_555 n
C1 F12 F12 35.9092(12) 1_555 2_575 n
F11 F12 F12 60.9765(10) 1_555 2_575 n
RB1 O21 RB3 82.6062(8) 1_555 1_555 n
RB1 O21 RB5 86.7440(7) 1_555 1_555 n
RB1 O21 S2 137.4626(16) 1_555 1_555 n
RB3 O21 RB5 146.0382(13) 1_555 1_555 n
RB3 O21 S2 106.4612(8) 1_555 1_555 n
RB5 O21 S2 103.1631(6) 1_555 1_555 n
RB3 O22 RB3 115.3111(21) 1_554 1_555 n
RB3 O22 S2 147.4988(8) 1_554 1_555 n
RB3 O22 S2 89.1585(21) 1_555 1_555 n
RB1 O23 RB5 85.0297(19) 1_554 1_554 n
RB1 O23 RB5 129.6079(15) 1_554 1_555 n
RB1 O23 S2 104.0485(18) 1_554 1_555 n
RB5 O23 RB5 106.8165(22) 1_554 1_555 n
RB5 O23 S2 147.7542(8) 1_554 1_555 n
RB5 O23 S2 91.2485(22) 1_555 1_555 n
S2 C2 F21 110.0181(21) 1_555 1_555 n
S2 C2 F22 109.9979(11) 1_555 1_555 n
S2 C2 F23 109.8470(15) 1_555 1_555 n
F21 C2 F22 108.9259(10) 1_555 1_555 n
F21 C2 F23 109.0121(17) 1_555 1_555 n
F22 C2 F23 109.0135(22) 1_555 1_555 n
C2 F21 F22 33.7581(8) 1_555 1_555 n
C2 F21 F23 34.6717(12) 1_555 1_555 n
F22 F21 F23 57.9097(18) 1_555 1_555 n
RB5 F22 C2 112.6978(16) 1_555 1_555 n
RB5 F22 F21 137.7325(14) 1_555 1_555 n
RB5 F22 F23 114.1630(14) 1_555 1_555 n
C2 F22 F21 37.3161(9) 1_555 1_555 n
C2 F22 F23 36.4484(14) 1_555 1_555 n
F21 F22 F23 62.2253(17) 1_555 1_555 n
RB3 F23 C2 111.5949(17) 1_555 1_555 n
RB3 F23 F21 123.3726(18) 1_555 1_555 n
RB3 F23 F22 126.6135(7) 1_555 1_555 n
C2 F23 F21 36.3162(8) 1_555 1_555 n
C2 F23 F22 34.5381(9) 1_555 1_555 n
F21 F23 F22 59.86490(20) 1_555 1_555 n
RB1 O31 RB1 117.4927(20) 1_555 1_556 n
RB1 O31 S3 93.4897(19) 1_555 1_555 n
RB1 O31 S3 145.0802(5) 1_556 1_555 n
RB1 O32 RB2 151.9339(11) 1_555 1_555 n
RB1 O32 RB5 92.0645(6) 1_555 1_555 n
RB1 O32 S3 110.9106(4) 1_555 1_555 n
RB2 O32 RB5 73.7281(5) 1_555 1_555 n
RB2 O32 S3 97.0437(9) 1_555 1_555 n
RB5 O32 S3 123.5355(19) 1_555 1_555 n
RB5 O33 S3 140.4964(14) 1_556 1_555 n
S3 C3 F31 109.9556(20) 1_555 1_555 n
S3 C3 F32 109.9526(20) 1_555 1_555 n
S3 C3 F33 109.8596(17) 1_555 1_555 n
F31 C3 F32 109.0079(18) 1_555 1_555 n
F31 C3 F33 108.9317(20) 1_555 1_555 n
F32 C3 F33 109.1087(20) 1_555 1_555 n
RB2 F31 C3 134.7822(14) 1_556 1_555 n
RB2 F31 F32 170.75790(30) 1_556 1_555 n
RB2 F31 F33 113.0801(19) 1_556 1_555 n
C3 F31 F32 37.1476(11) 1_555 1_555 n
C3 F31 F33 37.8880(14) 1_555 1_555 n
F32 F31 F33 63.2881(18) 1_555 1_555 n
C3 F32 F31 33.8446(11) 1_555 1_555 n
RB2 F33 C3 130.4152(12) 1_555 1_555 n
RB2 F33 F31 127.4972(17) 1_555 1_555 n
C3 F33 F31 33.1803(6) 1_555 1_555 n
RB2 O41 RB4 87.0243(20) 2_566 1_556 n
RB2 O41 S4 161.4836(4) 2_566 1_555 n
RB4 O41 S4 95.6243(18) 1_556 1_555 n
RB2 O42 RB2 129.8001(18) 1_555 2_565 n
RB2 O42 RB4 81.8169(9) 1_555 1_555 n
RB2 O42 S4 104.5956(9) 1_555 1_555 n
RB2 O42 RB4 81.8169(9) 2_565 1_555 n
RB2 O42 S4 104.5956(9) 2_565 1_555 n
RB4 O42 S4 163.1606(7) 1_555 1_555 n
S4 C4 F41 109.9860(13) 1_555 1_555 n
S4 C4 F41 109.9860(13) 1_555 2_565 n
S4 C4 F42 110.0241(21) 1_555 1_555 n
F41 C4 F41 108.7897(23) 1_555 2_565 n
F41 C4 F42 109.0129(12) 1_555 1_555 n
F41 C4 F42 109.0129(12) 2_565 1_555 n
RB2 F41 C4 120.6294(16) 1_555 1_555 n
RB2 F41 F41 124.0229(10) 1_555 2_565 n
RB2 F41 F42 139.9609(14) 1_555 1_555 n
C4 F41 F41 35.6051(11) 1_555 2_565 n
C4 F41 F42 35.9086(7) 1_555 1_555 n
F41 F41 F42 60.3817(10) 2_565 1_555 n
C4 F42 F41 35.0785(10) 1_555 1_555 n
C4 F42 F41 35.0785(10) 1_555 2_565 n
F41 F42 F41 59.2366(19) 1_555 2_565 n
RB2 O51 RB5 90.8426(14) 102_464 102_464 n
RB2 O51 S5 135.9966(15) 102_464 1_555 n
RB5 O51 S5 132.0273(7) 102_464 1_555 n
RB2 O52 RB5 80.7214(10) 102_465 102_465 n
RB2 O52 S5 146.2143(11) 102_465 1_555 n
RB5 O52 S5 125.9435(5) 102_465 1_555 n
RB4 O53 RB4 120.4973(20) 101_454 101_455 n
RB4 O53 S5 122.6734(8) 101_454 1_555 n
RB4 O53 S5 115.2125(12) 101_455 1_555 n
S5 C5 F51 110.0946(19) 1_555 1_555 n
S5 C5 F52 110.0298(20) 1_555 1_555 n
S5 C5 F53 109.7701(12) 1_555 1_555 n
F51 C5 F52 108.9480(17) 1_555 1_555 n
F51 C5 F53 108.9820(19) 1_555 1_555 n
F52 C5 F53 108.9893(10) 1_555 1_555 n
RB1 F51 C5 131.4386(14) 1_555 1_555 n
RB5 F53 C5 123.6147(7) 102_465 1_555 n

loop_
_geom_bond_atom_site_label_1
_geom_bond_atom_site_label_2
_geom_bond_distance
_geom_bond_site_symmetry_2
_geom_bond_publ_flag
RB1 RB1 5.15189(15) 1_554 n
RB1 RB1 5.15189(15) 1_556 n
RB1 RB3 4.05583(8) 1_555 n
RB1 RB5 4.34384(8) 1_555 n
RB1 S1 3.66699(8) 1_556 n
RB1 S2 4.01217(12) 1_556 n
RB1 S3 4.17651(8) 1_554 n
RB1 S3 3.50021(7) 1_555 n
RB1 O11 3.05390(8) 1_556 n
RB1 O12 3.03560(6) 1_555 n
RB1 O12 3.25445(7) 1_556 n
RB1 F12 3.85571(7) 1_556 n
RB1 O21 3.18971(7) 1_555 n
RB1 O22 3.46176(9) 1_556 n
RB1 O23 3.42062(10) 1_556 n
RB1 O31 2.91875(7) 1_554 n
RB1 O31 3.10662(7) 1_555 n
RB1 O32 2.72642(7) 1_555 n
RB1 F51 3.34801(9) 1_555 n
RB2 RB2 5.15189(15) 1_554 n
RB2 RB2 5.15189(15) 1_556 n
RB2 RB4 4.20634(8) 1_555 n
RB2 RB5 3.99350(8) 1_555 n
RB2 S3 3.81870(8) 1_555 n
RB2 S4 3.98647(8) 1_554 n
RB2 S4 3.80824(8) 1_555 n
RB2 S5 3.76348(12) 102_566 n
RB2 O32 3.37089(9) 1_555 n
RB2 O33 3.44259(7) 1_554 n
RB2 O33 3.72914(8) 1_555 n
RB2 C3 3.76455(7) 1_555 n
RB2 F31 3.01433(7) 1_554 n
RB2 F33 2.69163(6) 1_555 n
RB2 O41 2.60870(5) 2_564 n
RB2 O41 3.64885(8) 2_565 n
RB2 O42 3.20516(8) 1_555 n
RB2 F41 3.26543(6) 1_555 n
RB2 O51 2.60280(7) 102_566 n
RB2 O52 3.16174(7) 102_565 n
RB3 RB1 4.05583(8) 1_555 n
RB3 RB1 4.05582(8) 2_575 n
RB3 RB3 5.15189(15) 1_554 n
RB3 RB3 5.15189(15) 1_556 n
RB3 S1 4.12539(13) 1_555 n
RB3 S1 4.20909(10) 1_556 n
RB3 S2 3.62545(7) 1_555 n
RB3 S2 4.01644(8) 1_556 n
RB3 S2 3.62545(7) 2_575 n
RB3 S2 4.01644(8) 2_576 n
RB3 O11 3.15796(7) 1_556 n
RB3 O12 3.51346(10) 1_555 n
RB3 O12 3.51346(10) 2_575 n
RB3 O21 2.94897(8) 1_555 n
RB3 O21 2.94897(8) 2_575 n
RB3 O22 3.35156(8) 1_555 n
RB3 O22 2.73389(6) 1_556 n
RB3 O22 3.35156(8) 2_575 n
RB3 O22 2.73389(6) 2_576 n
RB3 F21 3.97854(9) 1_556 n
RB3 F21 3.97854(9) 2_576 n
RB3 F23 3.55748(7) 1_555 n
RB3 F23 3.55748(7) 2_575 n
RB4 RB2 4.20634(8) 1_555 n
RB4 RB2 4.20634(8) 2_565 n
RB4 RB4 5.15189(15) 1_554 n
RB4 RB4 5.15189(15) 1_556 n
RB4 S4 3.84873(12) 1_554 n
RB4 S5 3.73964(8) 101_545 n
RB4 S5 4.03293(8) 101_546 n
RB4 S5 3.73964(8) 102_565 n
RB4 S5 4.03293(8) 102_566 n
RB4 C1 3.77065(10) 101_546 n
RB4 F11 3.93940(12) 101_546 n
RB4 F12 3.36575(8) 101_546 n
RB4 F12 3.36575(8) 102_566 n
RB4 O41 3.43790(9) 1_554 n
RB4 O41 3.43790(9) 2_564 n
RB4 O42 3.21817(8) 1_555 n
RB4 O52 3.44610(9) 101_545 n
RB4 O52 3.44610(9) 102_565 n
RB4 O53 2.87843(6) 101_545 n
RB4 O53 3.05479(7) 101_546 n
RB4 O53 2.87843(6) 102_565 n
RB4 O53 3.05479(7) 102_566 n
RB5 RB1 4.34384(8) 1_555 n
RB5 RB2 3.99350(8) 1_555 n
RB5 RB5 5.15189(15) 1_554 n
RB5 RB5 5.15189(15) 1_556 n
RB5 S2 3.73224(8) 1_555 n
RB5 S3 4.01132(12) 1_554 n
RB5 S5 3.99848(8) 102_565 n
RB5 S5 4.08721(8) 102_566 n
RB5 O21 3.13540(8) 1_555 n
RB5 O23 3.41860(8) 1_555 n
RB5 O23 2.99008(6) 1_556 n
RB5 F22 3.58695(7) 1_555 n
RB5 O32 3.28486(8) 1_555 n
RB5 O33 2.80822(8) 1_554 n
RB5 O51 2.99074(7) 102_566 n
RB5 O52 3.00204(7) 102_565 n
RB5 F52 3.74532(8) 102_566 n
RB5 F53 3.20844(7) 102_565 n
RB5 F53 4.02241(12) 102_566 n
S1 RB1 3.66699(8) 1_554 n
S1 RB1 3.66699(8) 2_574 n
S1 RB3 4.20909(10) 1_554 n
S1 RB3 4.12539(13) 1_555 n
S1 O11 1.43606(4) 1_555 n
S1 O12 1.433640(30) 1_555 n
S1 O12 1.433640(30) 2_575 n
S1 C1 1.83442(5) 1_555 n
S1 F11 2.59455(6) 1_555 n
S1 F12 2.54983(6) 1_555 n
S1 F12 2.54983(6) 2_575 n
S2 RB1 4.01217(12) 1_554 n
S2 RB3 4.01644(8) 1_554 n
S2 RB3 3.62545(7) 1_555 n
S2 RB5 3.73224(8) 1_555 n
S2 O21 1.43278(4) 1_555 n
S2 O22 1.432460(30) 1_555 n
S2 O23 1.424960(30) 1_555 n
S2 C2 1.77062(4) 1_555 n
S2 F21 2.58561(6) 1_555 n
S2 F22 2.49879(6) 1_555 n
S2 F23 2.54179(6) 1_555 n
S3 RB1 3.50021(7) 1_555 n
S3 RB1 4.17651(8) 1_556 n
S3 RB2 3.81870(8) 1_555 n
S3 RB5 4.01132(12) 1_556 n
S3 O31 1.434520(30) 1_555 n
S3 O32 1.42796(4) 1_555 n
S3 O33 1.42481(4) 1_555 n
S3 C3 1.687620(30) 1_555 n
S3 F31 2.42561(4) 1_555 n
S3 F32 2.50679(6) 1_555 n
S3 F33 2.54246(5) 1_555 n
S4 RB2 3.80824(8) 1_555 n
S4 RB2 3.98647(8) 1_556 n
S4 RB2 3.80824(8) 2_565 n
S4 RB2 3.98647(8) 2_566 n
S4 RB4 3.84873(12) 1_556 n
S4 O41 1.425780(30) 1_555 n
S4 O41 1.425780(30) 2_565 n
S4 O42 1.401840(30) 1_555 n
S4 C4 1.82197(5) 1_555 n
S4 F41 2.59160(7) 1_555 n
S4 F41 2.59160(7) 2_565 n
S4 F42 2.61263(6) 1_555 n
S5 RB2 3.76348(12) 102_464 n
S5 RB4 4.03293(8) 101_454 n
S5 RB4 3.73964(8) 101_455 n
S5 RB5 4.08721(8) 102_464 n
S5 RB5 3.99848(8) 102_465 n
S5 O51 1.42846(4) 1_555 n
S5 O52 1.412870(30) 1_555 n
S5 O53 1.45770(4) 1_555 n
S5 C5 1.79892(4) 1_555 n
S5 F51 2.63633(7) 1_555 n
S5 F52 2.56851(5) 1_555 n
S5 F53 2.64371(5) 1_555 n
O11 RB1 3.05390(8) 1_554 n
O11 RB1 3.05390(8) 2_574 n
O11 RB3 3.15796(7) 1_554 n
O11 S1 1.43606(4) 1_555 n
O12 RB1 3.25445(7) 1_554 n
O12 RB1 3.03560(6) 1_555 n
O12 RB3 3.51346(10) 1_555 n
O12 S1 1.433640(30) 1_555 n
C1 RB4 3.77065(10) 101_454 n
C1 S1 1.83442(5) 1_555 n
C1 F11 1.30957(4) 1_555 n
C1 F12 1.248580(30) 1_555 n
C1 F12 1.248580(30) 2_575 n
F11 RB4 3.93940(12) 101_454 n
F11 S1 2.59455(6) 1_555 n
F11 C1 1.30957(4) 1_555 n
F11 F12 2.08439(5) 1_555 n
F11 F12 2.08439(5) 2_575 n
F12 RB1 3.85571(7) 1_554 n
F12 RB4 3.36575(8) 101_454 n
F12 S1 2.54983(6) 1_555 n
F12 C1 1.248580(30) 1_555 n
F12 F11 2.08439(5) 1_555 n
F12 F12 2.02256(6) 2_575 n
O21 RB1 3.18971(7) 1_555 n
O21 RB3 2.94897(8) 1_555 n
O21 RB5 3.13540(8) 1_555 n
O21 S2 1.43278(4) 1_555 n
O22 RB1 3.46176(9) 1_554 n
O22 RB3 2.73389(6) 1_554 n
O22 RB3 3.35156(8) 1_555 n
O22 S2 1.432460(30) 1_555 n
O23 RB1 3.42062(10) 1_554 n
O23 RB5 2.99008(6) 1_554 n
O23 RB5 3.41860(8) 1_555 n
O23 S2 1.424960(30) 1_555 n
C2 S2 1.77062(4) 1_555 n
C2 F21 1.373190(30) 1_555 n
C2 F22 1.258750(30) 1_555 n
C2 F23 1.319010(30) 1_555 n
F21 RB3 3.97854(9) 1_554 n
F21 S2 2.58561(6) 1_555 n
F21 C2 1.373190(30) 1_555 n
F21 F22 2.14275(4) 1_555 n
F21 F23 2.19216(6) 1_555 n
F22 RB5 3.58695(7) 1_555 n
F22 S2 2.49879(6) 1_555 n
F22 C2 1.258750(30) 1_555 n
F22 F21 2.14275(4) 1_555 n
F22 F23 2.09906(6) 1_555 n
F23 RB3 3.55748(7) 1_555 n
F23 S2 2.54179(6) 1_555 n
F23 C2 1.319010(30) 1_555 n
F23 F21 2.19216(6) 1_555 n
F23 F22 2.09906(6) 1_555 n
O31 RB1 3.10662(7) 1_555 n
O31 RB1 2.91875(7) 1_556 n
O31 S3 1.434520(30) 1_555 n
O32 RB1 2.72642(7) 1_555 n
O32 RB2 3.37089(9) 1_555 n
O32 RB5 3.28486(8) 1_555 n
O32 S3 1.42796(4) 1_555 n
O33 RB2 3.72914(8) 1_555 n
O33 RB2 3.44259(7) 1_556 n
O33 RB5 2.80822(8) 1_556 n
O33 S3 1.42481(4) 1_555 n
C3 RB2 3.76455(7) 1_555 n
C3 S3 1.687620(30) 1_555 n
C3 F31 1.259050(30) 1_555 n
C3 F32 1.365140(30) 1_555 n
C3 F33 1.412830(30) 1_555 n
F31 RB2 3.01433(7) 1_556 n
F31 S3 2.42561(4) 1_555 n
F31 C3 1.259050(30) 1_555 n
F31 F32 2.13738(5) 1_555 n
F31 F33 2.17613(6) 1_555 n
F32 S3 2.50679(6) 1_555 n
F32 C3 1.365140(30) 1_555 n
F32 F31 2.13738(5) 1_555 n
F32 F33 2.26328(4) 1_555 n
F33 RB2 2.69163(6) 1_555 n
F33 S3 2.54246(5) 1_555 n
F33 C3 1.412830(30) 1_555 n
F33 F31 2.17613(6) 1_555 n
F33 F32 2.26328(4) 1_555 n
O41 RB2 3.64885(8) 2_565 n
O41 RB2 2.60870(5) 2_566 n
O41 RB4 3.43790(9) 1_556 n
O41 S4 1.425780(30) 1_555 n
O42 RB2 3.20516(8) 1_555 n
O42 RB2 3.20516(8) 2_565 n
O42 RB4 3.21817(8) 1_555 n
O42 S4 1.401840(30) 1_555 n
C4 S4 1.82197(5) 1_555 n
C4 F41 1.322690(30) 1_555 n
C4 F41 1.322690(30) 2_565 n
C4 F42 1.349830(30) 1_555 n
F41 RB2 3.26543(6) 1_555 n
F41 S4 2.59160(7) 1_555 n
F41 C4 1.322690(30) 1_555 n
F41 F41 2.15081(6) 2_565 n
F41 F42 2.17597(5) 1_555 n
F42 S4 2.61263(6) 1_555 n
F42 C4 1.349830(30) 1_555 n
F42 F41 2.17597(5) 1_555 n
F42 F41 2.17597(5) 2_565 n
O51 RB2 2.60280(7) 102_464 n
O51 RB5 2.99074(7) 102_464 n
O51 S5 1.42846(4) 1_555 n
O52 RB2 3.16174(7) 102_465 n
O52 RB4 3.44610(9) 101_455 n
O52 RB5 3.00204(7) 102_465 n
O52 S5 1.412870(30) 1_555 n
O53 RB4 3.05479(7) 101_454 n
O53 RB4 2.87843(6) 101_455 n
O53 S5 1.45770(4) 1_555 n
C5 S5 1.79892(4) 1_555 n
C5 F51 1.405840(30) 1_555 n
C5 F52 1.317970(30) 1_555 n
C5 F53 1.422120(30) 1_555 n
F51 RB1 3.34801(9) 1_555 n
F51 S5 2.63633(7) 1_555 n
F51 C5 1.405840(30) 1_555 n
F51 F52 2.21736(6) 1_555 n
F51 F53 2.30205(6) 1_555 n
F52 RB5 3.74532(8) 102_464 n
F52 S5 2.56851(5) 1_555 n
F52 C5 1.317970(30) 1_555 n
F52 F51 2.21736(6) 1_555 n
F52 F53 2.23143(5) 1_555 n
F53 RB5 4.02241(12) 102_464 n
F53 RB5 3.20844(7) 102_465 n
F53 S5 2.64371(5) 1_555 n
F53 C5 1.422120(30) 1_555 n
F53 F51 2.30205(6) 1_555 n
F53 F52 2.23143(5) 1_555 n
